data_2240519
loop_
_publ_author_name
'Zhao, Yan'
'Yuan, Jianchao'
'Zhao, Jie'
'Zhao, Shenglan'

_publ_section_title
;
 Crystal structure of
 (2<i>E</i>,3<i>E</i>)-<i>N</i>^2^,<i>N</i>^3^-bis(3-ethyl-[1,1'-biphenyl]-4-yl)butane-2,3-diimine
;
_journal_issue 4
_journal_name_full 'Acta Crystallographica Section E'
_journal_page_first o251
_journal_page_last o252
_journal_paper_doi 10.1107/S2056989015005071
_journal_volume 71
_journal_year 2015
_chemical_formula_iupac 'C32 H32 N2'
_chemical_formula_moiety 'C32 H32 N2'
_chemical_formula_sum 'C32 H32 N2'
_chemical_formula_weight 444.60
_chemical_name_systematic
(2<i>E</i>,3<i>E</i>)-<i>N</i>^2^,<i>N</i>^3^-Bis(3-ethyl-[1,1'-biphenyl]-4-yl)butane-2,3-diimine
_space_group_IT_number 2
_symmetry_cell_setting triclinic
_symmetry_space_group_name_Hall '-P 1'
_symmetry_space_group_name_H-M 'P -1'
_atom_sites_solution_hydrogens geom
_atom_sites_solution_primary direct
_atom_sites_solution_secondary difmap
_audit_creation_method SHELXL-97
_cell_angle_alpha 77.288(5)
_cell_angle_beta 86.934(4)
_cell_angle_gamma 74.736(4)
_cell_formula_units_Z 2
_cell_length_a 9.622(4)
_cell_length_b 9.707(5)
_cell_length_c 14.666(7)
_cell_measurement_reflns_used 1713
_cell_measurement_temperature 296(2)
_cell_measurement_theta_max 22.97
_cell_measurement_theta_min 2.23
_cell_volume 1289.1(11)
_computing_cell_refinement
;
SAINT (Bruker, 2007)
;
_computing_data_collection
;
APEX2 (Bruker, 2007)
;
_computing_data_reduction
;
SAINT (Bruker, 2007)
;
_computing_molecular_graphics
;
SHELXTL (Sheldrick, 2008)
;
_computing_publication_material
;
SHELXTL (Sheldrick, 2008)
;
_computing_structure_refinement
;
SHELXL97 (Sheldrick, 2008)
;
_computing_structure_solution
;
SHELXS97 (Sheldrick, 2008)
;
_diffrn_ambient_temperature 296(2)
_diffrn_measured_fraction_theta_full 0.983
_diffrn_measured_fraction_theta_max 0.983
_diffrn_measurement_device_type 'Bruker APEXII CCD'
_diffrn_measurement_method '\f and \w scans'
_diffrn_radiation_monochromator graphite
_diffrn_radiation_source 'fine-focus sealed tube'
_diffrn_radiation_type MoK\a
_diffrn_radiation_wavelength 0.71073
_diffrn_reflns_av_R_equivalents 0.0418
_diffrn_reflns_av_sigmaI/netI 0.0684
_diffrn_reflns_limit_h_max 11
_diffrn_reflns_limit_h_min -10
_diffrn_reflns_limit_k_max 11
_diffrn_reflns_limit_k_min -11
_diffrn_reflns_limit_l_max 17
_diffrn_reflns_limit_l_min -17
_diffrn_reflns_number 9264
_diffrn_reflns_theta_full 25.50
_diffrn_reflns_theta_max 25.50
_diffrn_reflns_theta_min 2.23
_exptl_absorpt_coefficient_mu 0.066
_exptl_absorpt_correction_T_max 0.9836
_exptl_absorpt_correction_T_min 0.9817
_exptl_absorpt_correction_type multi-scan
_exptl_absorpt_process_details
;
(SADABS; Bruker, 2007)
;
_exptl_crystal_colour yellow
_exptl_crystal_density_diffrn 1.145
_exptl_crystal_density_method 'not measured'
_exptl_crystal_description block
_exptl_crystal_F_000 476
_exptl_crystal_size_max 0.28
_exptl_crystal_size_mid 0.26
_exptl_crystal_size_min 0.25
_refine_diff_density_max 0.417
_refine_diff_density_min -0.317
_refine_ls_extinction_method none
_refine_ls_goodness_of_fit_ref 1.027
_refine_ls_hydrogen_treatment constr
_refine_ls_matrix_type full
_refine_ls_number_parameters 311
_refine_ls_number_reflns 4719
_refine_ls_number_restraints 62
_refine_ls_restrained_S_all 1.129
_refine_ls_R_factor_all 0.1383
_refine_ls_R_factor_gt 0.0687
_refine_ls_shift/su_max 0.001
_refine_ls_shift/su_mean 0.000
_refine_ls_structure_factor_coef Fsqd
_refine_ls_weighting_details 'calc w=1/[\s^2^(Fo^2^)+(0.0989P)^2^+0.5812P] where P=(Fo^2^+2Fc^2^)/3'
_refine_ls_weighting_scheme calc
_refine_ls_wR_factor_gt 0.1864
_refine_ls_wR_factor_ref 0.2454
_reflns_number_gt 2323
_reflns_number_total 4719
_reflns_threshold_expression I>2sigma(I)
_cod_data_source_file su5091sup1.cif
_cod_data_source_block I
_cod_original_cell_volume 1289.1(10)
_cod_database_code 2240519
_cod_database_fobs_code 2240519

loop_
_symmetry_equiv_pos_as_xyz
'x, y, z'
'-x, -y, -z'

loop_
_atom_site_type_symbol
_atom_site_label
_atom_site_fract_x
_atom_site_fract_y
_atom_site_fract_z
_atom_site_U_iso_or_equiv
_atom_site_adp_type
_atom_site_calc_flag
_atom_site_refinement_flags
_atom_site_occupancy
_atom_site_symmetry_multiplicity
C C4 0.2795(3) 0.7460(4) 0.3800(2) 0.0475(9) Uani d . 1 1
C C7 0.2487(3) 0.7538(4) 0.4796(2) 0.0447(8) Uani d . 1 1
C C24 0.8794(4) 0.7005(4) -0.4998(2) 0.0547(9) Uani d . 1 1
H H24 0.9548 0.6738 -0.4571 0.066 Uiso calc R 1 1
C C23 0.7383(3) 0.7411(4) -0.4689(2) 0.0447(8) Uani d . 1 1
C C20 0.7041(4) 0.7451(4) -0.3690(2) 0.0474(9) Uani d . 1 1
N N1 0.3646(4) 0.7226(4) 0.0967(2) 0.0691(10) Uani d . 1 1
C C2 0.4010(4) 0.6174(4) 0.2631(2) 0.0600(10) Uani d . 1 1
H H2 0.4631 0.5342 0.2484 0.072 Uiso calc R 1 1
N N2 0.6087(4) 0.7552(4) -0.08534(19) 0.0677(9) Uani d . 1 1
C C25 0.9095(4) 0.6991(4) -0.5925(2) 0.0606(10) Uani d . 1 1
H H25 1.0046 0.6703 -0.6114 0.073 Uiso calc R 1 1
C C28 0.6287(4) 0.7801(4) -0.5354(2) 0.0524(9) Uani d . 1 1
H H28 0.5332 0.8061 -0.5166 0.063 Uiso calc R 1 1
C C27 0.6588(4) 0.7807(4) -0.6286(2) 0.0575(10) Uani d . 1 1
H H27 0.5841 0.8086 -0.6719 0.069 Uiso calc R 1 1
C C21 0.5806(4) 0.8396(4) -0.3438(2) 0.0624(10) Uani d . 1 1
H H21 0.5183 0.9033 -0.3901 0.075 Uiso calc R 1 1
C C8 0.2624(4) 0.6280(4) 0.5489(2) 0.0532(9) Uani d . 1 1
H H8 0.2903 0.5372 0.5328 0.064 Uiso calc R 1 1
C C3 0.3721(4) 0.6228(4) 0.3557(2) 0.0556(9) Uani d . 1 1
H H3 0.4149 0.5432 0.4023 0.067 Uiso calc R 1 1
C C17 0.6367(4) 0.7479(4) -0.1810(2) 0.0577(10) Uani d . 1 1
C C12 0.2056(4) 0.8868(4) 0.5063(2) 0.0588(10) Uani d . 1 1
H H12 0.1960 0.9726 0.4611 0.071 Uiso calc R 1 1
C C9 0.2352(4) 0.6355(5) 0.6412(2) 0.0638(11) Uani d . 1 1
H H9 0.2464 0.5499 0.6869 0.077 Uiso calc R 1 1
C C1 0.3390(4) 0.7335(5) 0.1921(2) 0.0586(10) Uani d . 1 1
C C15 0.4766(4) 0.7491(4) 0.0550(2) 0.0616(10) Uani d . 1 1
C C16 0.4957(4) 0.7297(4) -0.0440(2) 0.0602(10) Uani d . 1 1
C C22 0.5486(4) 0.8406(5) -0.2514(2) 0.0705(12) Uani d . 1 1
H H22 0.4653 0.9056 -0.2363 0.085 Uiso calc R 1 1
C C11 0.1765(4) 0.8947(5) 0.5984(3) 0.0692(11) Uani d . 1 1
H H11 0.1466 0.9853 0.6147 0.083 Uiso calc R 1 1
C C5 0.2159(4) 0.8603(4) 0.3076(2) 0.0571(10) Uani d . 1 1
H H5 0.1526 0.9429 0.3223 0.069 Uiso calc R 1 1
C C19 0.7939(4) 0.6534(4) -0.2969(2) 0.0576(10) Uani d . 1 1
H H19 0.8780 0.5898 -0.3121 0.069 Uiso calc R 1 1
C C6 0.2429(4) 0.8566(5) 0.2135(2) 0.0655(10) Uani d U 1 1
C C18 0.7635(4) 0.6525(5) -0.2029(2) 0.0655(11) Uani d U 1 1
C C26 0.7997(4) 0.7401(4) -0.6574(2) 0.0625(11) Uani d . 1 1
H H26 0.8204 0.7404 -0.7201 0.075 Uiso calc R 1 1
C C32 0.3837(5) 0.6771(5) -0.0834(3) 0.0817(13) Uani d . 1 1
H H32A 0.2988 0.7562 -0.0990 0.123 Uiso calc R 1 1
H H32B 0.3602 0.5992 -0.0379 0.123 Uiso calc R 1 1
H H32C 0.4203 0.6424 -0.1387 0.123 Uiso calc R 1 1
C C10 0.1917(4) 0.7683(5) 0.6659(3) 0.0724(12) Uani d . 1 1
H H10 0.1726 0.7731 0.7281 0.087 Uiso calc R 1 1
C C31 0.5890(5) 0.7985(6) 0.0961(3) 0.1001(17) Uani d . 1 1
H H31A 0.5484 0.8434 0.1470 0.150 Uiso calc R 1 1
H H31B 0.6226 0.8680 0.0490 0.150 Uiso calc R 1 1
H H31C 0.6682 0.7159 0.1186 0.150 Uiso calc R 1 1
C C29 0.8580(5) 0.5493(6) -0.1247(3) 0.0996(15) Uani d DU 1 1
H H29A 0.8701 0.6061 -0.0804 0.119 Uiso calc R 1 1
H H29B 0.8051 0.4804 -0.0930 0.119 Uiso calc R 1 1
C C13 0.1671(5) 0.9816(6) 0.1373(3) 0.0957(14) Uani d DU 1 1
H H13A 0.1878 1.0705 0.1459 0.115 Uiso calc R 1 1
H H13B 0.2072 0.9637 0.0776 0.115 Uiso calc R 1 1
C C30 0.9944(7) 0.4688(9) -0.1444(4) 0.187(3) Uani d DU 1 1
H H30A 0.9911 0.4376 -0.2018 0.281 Uiso calc R 1 1
H H30B 1.0250 0.3847 -0.0945 0.281 Uiso calc R 1 1
H H30C 1.0611 0.5284 -0.1504 0.281 Uiso calc R 1 1
C C14 0.0125(7) 1.0059(9) 0.1331(5) 0.199(4) Uani d DU 1 1
H H14A -0.0101 0.9417 0.0981 0.298 Uiso calc R 1 1
H H14B -0.0302 1.1055 0.1030 0.298 Uiso calc R 1 1
H H14C -0.0248 0.9865 0.1953 0.298 Uiso calc R 1 1

loop_
_atom_site_aniso_label
_atom_site_aniso_U_11
_atom_site_aniso_U_22
_atom_site_aniso_U_33
_atom_site_aniso_U_12
_atom_site_aniso_U_13
_atom_site_aniso_U_23
C4 0.0409(19) 0.061(2) 0.0438(19) -0.0161(17) 0.0055(15) -0.0145(17)
C7 0.0345(18) 0.056(2) 0.0490(19) -0.0165(16) 0.0058(14) -0.0174(17)
C24 0.047(2) 0.071(3) 0.049(2) -0.0169(19) 0.0011(16) -0.0179(18)
C23 0.043(2) 0.051(2) 0.0425(18) -0.0159(17) 0.0024(15) -0.0124(15)
C20 0.044(2) 0.057(2) 0.0420(19) -0.0141(17) 0.0059(15) -0.0122(16)
N1 0.073(2) 0.099(3) 0.0452(18) -0.031(2) 0.0112(16) -0.0270(17)
C2 0.058(2) 0.069(3) 0.056(2) -0.012(2) 0.0103(18) -0.028(2)
N2 0.072(2) 0.091(3) 0.0439(17) -0.0216(19) 0.0090(16) -0.0229(16)
C25 0.050(2) 0.079(3) 0.057(2) -0.020(2) 0.0148(18) -0.025(2)
C28 0.046(2) 0.063(2) 0.050(2) -0.0159(18) 0.0015(16) -0.0123(17)
C27 0.059(2) 0.069(3) 0.046(2) -0.019(2) -0.0073(17) -0.0099(17)
C21 0.058(2) 0.072(3) 0.046(2) -0.002(2) 0.0077(17) -0.0098(18)
C8 0.051(2) 0.060(2) 0.048(2) -0.0113(18) 0.0052(16) -0.0161(17)
C3 0.054(2) 0.063(2) 0.051(2) -0.0141(19) 0.0057(17) -0.0186(18)
C17 0.060(2) 0.075(3) 0.042(2) -0.019(2) 0.0078(17) -0.0194(18)
C12 0.063(2) 0.060(2) 0.057(2) -0.021(2) 0.0075(18) -0.0177(18)
C9 0.064(3) 0.075(3) 0.050(2) -0.016(2) -0.0011(18) -0.010(2)
C1 0.058(2) 0.080(3) 0.047(2) -0.027(2) 0.0107(17) -0.024(2)
C15 0.064(3) 0.081(3) 0.043(2) -0.018(2) 0.0062(18) -0.0205(19)
C16 0.061(2) 0.076(3) 0.044(2) -0.015(2) 0.0052(18) -0.0185(18)
C22 0.065(3) 0.082(3) 0.053(2) 0.001(2) 0.0136(19) -0.017(2)
C11 0.078(3) 0.071(3) 0.066(3) -0.021(2) 0.013(2) -0.032(2)
C5 0.055(2) 0.064(2) 0.052(2) -0.0144(19) 0.0105(17) -0.0154(18)
C19 0.050(2) 0.073(3) 0.048(2) -0.0078(19) 0.0029(16) -0.0181(18)
C6 0.067(2) 0.079(3) 0.049(2) -0.021(2) 0.0078(18) -0.0092(18)
C18 0.059(2) 0.093(3) 0.0417(19) -0.014(2) -0.0026(16) -0.0144(19)
C26 0.075(3) 0.076(3) 0.045(2) -0.029(2) 0.0101(19) -0.0212(19)
C32 0.084(3) 0.120(4) 0.053(2) -0.037(3) 0.008(2) -0.033(2)
C10 0.074(3) 0.102(4) 0.049(2) -0.024(3) 0.008(2) -0.032(2)
C31 0.092(3) 0.176(5) 0.060(3) -0.065(4) 0.016(2) -0.050(3)
C29 0.085(3) 0.142(4) 0.053(2) 0.001(3) -0.009(2) -0.017(2)
C13 0.095(3) 0.104(3) 0.070(3) -0.011(3) 0.000(2) 0.002(2)
C30 0.137(5) 0.249(7) 0.089(4) 0.063(5) -0.009(4) 0.009(4)
C14 0.137(5) 0.234(7) 0.137(5) 0.028(6) -0.017(4) 0.057(5)

loop_
_atom_type_symbol
_atom_type_description
_atom_type_scat_dispersion_real
_atom_type_scat_dispersion_imag
_atom_type_scat_source
C C 0.0033 0.0016 'International Tables Vol C Tables 4.2.6.8 and 6.1.1.4'
H H 0.0000 0.0000 'International Tables Vol C Tables 4.2.6.8 and 6.1.1.4'
N N 0.0061 0.0033 'International Tables Vol C Tables 4.2.6.8 and 6.1.1.4'

loop_
_geom_angle_atom_site_label_1
_geom_angle_atom_site_label_2
_geom_angle_atom_site_label_3
_geom_angle
C5 C4 C3 117.2(3)
C5 C4 C7 121.4(3)
C3 C4 C7 121.3(3)
C12 C7 C8 117.7(3)
C12 C7 C4 121.1(3)
C8 C7 C4 121.2(3)
C25 C24 C23 121.2(3)
C25 C24 H24 119.4
C23 C24 H24 119.4
C24 C23 C28 117.4(3)
C24 C23 C20 121.8(3)
C28 C23 C20 120.8(3)
C21 C20 C19 117.0(3)
C21 C20 C23 121.4(3)
C19 C20 C23 121.7(3)
C15 N1 C1 120.7(3)
C3 C2 C1 121.0(4)
C3 C2 H2 119.5
C1 C2 H2 119.5
C16 N2 C17 122.1(3)
C24 C25 C26 120.5(3)
C24 C25 H25 119.8
C26 C25 H25 119.8
C27 C28 C23 121.4(3)
C27 C28 H28 119.3
C23 C28 H28 119.3
C26 C27 C28 120.1(3)
C26 C27 H27 120.0
C28 C27 H27 120.0
C22 C21 C20 121.0(4)
C22 C21 H21 119.5
C20 C21 H21 119.5
C9 C8 C7 121.1(4)
C9 C8 H8 119.5
C7 C8 H8 119.5
C2 C3 C4 120.8(3)
C2 C3 H3 119.6
C4 C3 H3 119.6
C22 C17 C18 119.8(3)
C22 C17 N2 121.5(3)
C18 C17 N2 118.5(3)
C11 C12 C7 121.4(4)
C11 C12 H12 119.3
C7 C12 H12 119.3
C10 C9 C8 120.3(4)
C10 C9 H9 119.9
C8 C9 H9 119.9
C2 C1 C6 119.8(3)
C2 C1 N1 120.1(4)
C6 C1 N1 119.9(4)
N1 C15 C31 125.4(3)
N1 C15 C16 116.5(4)
C31 C15 C16 118.1(3)
N2 C16 C32 126.3(3)
N2 C16 C15 116.3(4)
C32 C16 C15 117.3(3)
C17 C22 C21 121.4(4)
C17 C22 H22 119.3
C21 C22 H22 119.3
C10 C11 C12 119.8(4)
C10 C11 H11 120.1
C12 C11 H11 120.1
C4 C5 C6 122.8(4)
C4 C5 H5 118.6
C6 C5 H5 118.6
C20 C19 C18 123.0(3)
C20 C19 H19 118.5
C18 C19 H19 118.5
C1 C6 C5 118.2(4)
C1 C6 C13 121.0(4)
C5 C6 C13 120.7(4)
C19 C18 C17 117.9(3)
C19 C18 C29 122.9(4)
C17 C18 C29 119.1(3)
C25 C26 C27 119.4(3)
C25 C26 H26 120.3
C27 C26 H26 120.3
C16 C32 H32A 109.5
C16 C32 H32B 109.5
H32A C32 H32B 109.5
C16 C32 H32C 109.5
H32A C32 H32C 109.5
H32B C32 H32C 109.5
C9 C10 C11 119.8(4)
C9 C10 H10 120.1
C11 C10 H10 120.1
C15 C31 H31A 109.5
C15 C31 H31B 109.5
H31A C31 H31B 109.5
C15 C31 H31C 109.5
H31A C31 H31C 109.5
H31B C31 H31C 109.5
C30 C29 C18 119.9(4)
C30 C29 H29A 107.3
C18 C29 H29A 107.3
C30 C29 H29B 107.3
C18 C29 H29B 107.3
H29A C29 H29B 106.9
C14 C13 C6 115.4(4)
C14 C13 H13A 108.4
C6 C13 H13A 108.4
C14 C13 H13B 108.4
C6 C13 H13B 108.4
H13A C13 H13B 107.5
C29 C30 H30A 109.5
C29 C30 H30B 109.5
H30A C30 H30B 109.5
C29 C30 H30C 109.5
H30A C30 H30C 109.5
H30B C30 H30C 109.5
C13 C14 H14A 109.5
C13 C14 H14B 109.5
H14A C14 H14B 109.5
C13 C14 H14C 109.5
H14A C14 H14C 109.5
H14B C14 H14C 109.5

loop_
_geom_bond_atom_site_label_1
_geom_bond_atom_site_label_2
_geom_bond_distance
C4 C5 1.388(5)
C4 C3 1.395(5)
C4 C7 1.489(4)
C7 C12 1.384(5)
C7 C8 1.387(5)
C24 C25 1.377(4)
C24 C23 1.391(4)
C24 H24 0.9300
C23 C28 1.394(4)
C23 C20 1.491(4)
C20 C21 1.386(5)
C20 C19 1.392(5)
N1 C15 1.269(4)
N1 C1 1.430(4)
C2 C3 1.380(4)
C2 C1 1.381(5)
C2 H2 0.9300
N2 C16 1.272(4)
N2 C17 1.428(4)
C25 C26 1.379(5)
C25 H25 0.9300
C28 C27 1.380(4)
C28 H28 0.9300
C27 C26 1.379(5)
C27 H27 0.9300
C21 C22 1.375(5)
C21 H21 0.9300
C8 C9 1.379(5)
C8 H8 0.9300
C3 H3 0.9300
C17 C22 1.370(5)
C17 C18 1.394(5)
C12 C11 1.379(5)
C12 H12 0.9300
C9 C10 1.369(6)
C9 H9 0.9300
C1 C6 1.391(5)
C15 C31 1.494(6)
C15 C16 1.501(5)
C16 C32 1.497(5)
C22 H22 0.9300
C11 C10 1.377(6)
C11 H11 0.9300
C5 C6 1.396(5)
C5 H5 0.9300
C19 C18 1.392(5)
C19 H19 0.9300
C6 C13 1.510(6)
C18 C29 1.506(5)
C26 H26 0.9300
C32 H32A 0.9600
C32 H32B 0.9600
C32 H32C 0.9600
C10 H10 0.9300
C31 H31A 0.9600
C31 H31B 0.9600
C31 H31C 0.9600
C29 C30 1.391(6)
C29 H29A 0.9700
C29 H29B 0.9700
C13 C14 1.446(7)
C13 H13A 0.9700
C13 H13B 0.9700
C30 H30A 0.9600
C30 H30B 0.9600
C30 H30C 0.9600
C14 H14A 0.9600
C14 H14B 0.9600
C14 H14C 0.9600

loop_
_geom_hbond_atom_site_label_D
_geom_hbond_atom_site_label_H
_geom_hbond_atom_site_label_A
_geom_hbond_site_symmetry_A
_geom_hbond_distance_DH
_geom_hbond_distance_HA
_geom_hbond_distance_DA
_geom_hbond_angle_DHA
C8 H8 Cg4 2_665 0.93 2.83 3.625(5) 144
C11 H11 Cg4 2_675 0.93 2.92 3.639(5) 135
C24 H24 Cg2 1_654 0.93 2.98 3.730(5) 139

loop_
_geom_torsion_atom_site_label_1
_geom_torsion_atom_site_label_2
_geom_torsion_atom_site_label_3
_geom_torsion_atom_site_label_4
_geom_torsion
C5 C4 C7 C12 -25.7(5)
C3 C4 C7 C12 155.0(3)
C5 C4 C7 C8 154.3(3)
C3 C4 C7 C8 -24.9(5)
C25 C24 C23 C28 0.1(5)
C25 C24 C23 C20 -179.2(3)
C24 C23 C20 C21 151.7(4)
C28 C23 C20 C21 -27.6(5)
C24 C23 C20 C19 -28.9(5)
C28 C23 C20 C19 151.8(3)
C23 C24 C25 C26 0.9(6)
C24 C23 C28 C27 -1.1(5)
C20 C23 C28 C27 178.2(3)
C23 C28 C27 C26 1.1(5)
C19 C20 C21 C22 -0.6(6)
C23 C20 C21 C22 178.8(3)
C12 C7 C8 C9 -0.6(5)
C4 C7 C8 C9 179.3(3)
C1 C2 C3 C4 -0.1(6)
C5 C4 C3 C2 1.4(5)
C7 C4 C3 C2 -179.3(3)
C16 N2 C17 C22 63.3(6)
C16 N2 C17 C18 -122.3(4)
C8 C7 C12 C11 -0.3(5)
C4 C7 C12 C11 179.8(3)
C7 C8 C9 C10 1.0(6)
C3 C2 C1 C6 -1.7(6)
C3 C2 C1 N1 -176.7(3)
C15 N1 C1 C2 -84.0(5)
C15 N1 C1 C6 100.9(5)
C1 N1 C15 C31 -2.4(7)
C1 N1 C15 C16 178.0(4)
C17 N2 C16 C32 5.6(6)
C17 N2 C16 C15 -176.9(4)
N1 C15 C16 N2 -179.4(4)
C31 C15 C16 N2 1.0(6)
N1 C15 C16 C32 -1.7(6)
C31 C15 C16 C32 178.8(4)
C18 C17 C22 C21 1.6(6)
N2 C17 C22 C21 175.9(4)
C20 C21 C22 C17 -0.5(6)
C7 C12 C11 C10 0.7(6)
C3 C4 C5 C6 -1.0(5)
C7 C4 C5 C6 179.7(3)
C21 C20 C19 C18 0.7(6)
C23 C20 C19 C18 -178.7(3)
C2 C1 C6 C5 2.1(6)
N1 C1 C6 C5 177.1(3)
C2 C1 C6 C13 -176.5(4)
N1 C1 C6 C13 -1.5(6)
C4 C5 C6 C1 -0.8(6)
C4 C5 C6 C13 177.9(4)
C20 C19 C18 C17 0.3(6)
C20 C19 C18 C29 177.7(4)
C22 C17 C18 C19 -1.4(6)
N2 C17 C18 C19 -175.9(3)
C22 C17 C18 C29 -178.9(4)
N2 C17 C18 C29 6.6(6)
C24 C25 C26 C27 -0.9(6)
C28 C27 C26 C25 0.0(6)
C8 C9 C10 C11 -0.6(6)
C12 C11 C10 C9 -0.2(6)
C19 C18 C29 C30 12.0(9)
C17 C18 C29 C30 -170.6(6)
C1 C6 C13 C14 114.5(6)
C5 C6 C13 C14 -64.1(7)
